data_4510882
loop_
_publ_author_name
'Croitor, Lilia'
'Coropceanu, Eduard B.'
'Chisca, Diana'
'Baca, Svetlana G.'
'van Leusen, Jan'
'K\"ogerler, Paul'
'Bourosh, Polina'
'Kravtsov, Victor Ch.'
'Grabco, Daria'
'Pyrtsac, Constantin'
'Fonari, Marina S.'

_publ_section_title
;
 Effects of Anion and Bipyridyl Bridging Ligand Identity on the Co(II)
 Coordination Networks
;
_journal_issue 6
_journal_name_full 'Crystal Growth &amp; Design'
_journal_page_first 3015
_journal_paper_doi 10.1021/cg500646r
_journal_volume 14
_journal_year 2014
_chemical_formula_moiety 'C17.50 H23.50 Co N2.50 O5.50'
_chemical_formula_sum 'C17.5 H23.5 Co N2.5 O5.5'
_chemical_formula_weight 415.82
_chemical_name_systematic
; 
 ? 
;
_space_group_IT_number 14
_symmetry_cell_setting monoclinic
_symmetry_space_group_name_Hall '-P 2ybc'
_symmetry_space_group_name_H-M 'P 1 21/c 1'
_atom_sites_solution_hydrogens geom
_atom_sites_solution_primary direct
_atom_sites_solution_secondary difmap
_audit_creation_method SHELXL-97
_cell_angle_alpha 90.00
_cell_angle_beta 99.949(5)
_cell_angle_gamma 90.00
_cell_formula_units_Z 4
_cell_length_a 13.6168(9)
_cell_length_b 17.1138(7)
_cell_length_c 8.6415(4)
_cell_measurement_reflns_used 2407
_cell_measurement_temperature 293(2)
_cell_measurement_theta_max 29.0400
_cell_measurement_theta_min 3.0319
_cell_volume 1983.49(18)
_computing_cell_refinement
;
CrysAlisPro, Agilent Technologies,
Version 1.171.34.49 (release 20-01-2011 CrysAlis171 .NET)
(compiled Jan 20 2011,15:58:25)
;
_computing_data_collection
;
CrysAlisPro, Agilent Technologies,
Version 1.171.34.49 (release 20-01-2011 CrysAlis171 .NET)
(compiled Jan 20 2011,15:58:25)
;
_computing_data_reduction
;
CrysAlisPro, Agilent Technologies,
Version 1.171.34.49 (release 20-01-2011 CrysAlis171 .NET)
(compiled Jan 20 2011,15:58:25)
;
_computing_structure_refinement 'SHELXL-97 (Sheldrick, 1997)'
_computing_structure_solution 'SHELXS-97 (Sheldrick, 1990)'
_diffrn_ambient_temperature 293(2)
_diffrn_measured_fraction_theta_full 0.998
_diffrn_measured_fraction_theta_max 0.998
_diffrn_measurement_device_type 'Xcalibur, Eos'
_diffrn_measurement_method '\w scans'
_diffrn_radiation_monochromator graphite
_diffrn_radiation_source 'fine-focus sealed tube'
_diffrn_radiation_type MoK\a
_diffrn_radiation_wavelength 0.71073
_diffrn_reflns_av_R_equivalents 0.0256
_diffrn_reflns_av_sigmaI/netI 0.0418
_diffrn_reflns_limit_h_max 16
_diffrn_reflns_limit_h_min -15
_diffrn_reflns_limit_k_max 20
_diffrn_reflns_limit_k_min -13
_diffrn_reflns_limit_l_max 10
_diffrn_reflns_limit_l_min -10
_diffrn_reflns_number 7918
_diffrn_reflns_theta_full 25.50
_diffrn_reflns_theta_max 25.50
_diffrn_reflns_theta_min 3.04
_exptl_absorpt_coefficient_mu 0.898
_exptl_absorpt_correction_T_max 1.00000
_exptl_absorpt_correction_T_min 0.88565
_exptl_absorpt_correction_type multi-scan
_exptl_absorpt_process_details
;
CrysAlisPro, Agilent Technologies,
Version 1.171.34.49 (release 20-01-2011 CrysAlis171 .NET)
(compiled Jan 20 2011,15:58:25)
Empirical absorption correction using spherical harmonics,
 implemented in SCALE3 ABSPACK scaling algorithm.
;
_exptl_crystal_colour red
_exptl_crystal_density_diffrn 1.392
_exptl_crystal_density_method 'not measured'
_exptl_crystal_description prism
_exptl_crystal_F_000 868
_exptl_crystal_size_max 0.45
_exptl_crystal_size_mid 0.12
_exptl_crystal_size_min 0.08
_refine_diff_density_max 0.226
_refine_diff_density_min -0.297
_refine_diff_density_rms 0.054
_refine_ls_extinction_method none
_refine_ls_goodness_of_fit_ref 1.065
_refine_ls_hydrogen_treatment mixed
_refine_ls_matrix_type full
_refine_ls_number_parameters 272
_refine_ls_number_reflns 3691
_refine_ls_number_restraints 12
_refine_ls_restrained_S_all 1.067
_refine_ls_R_factor_all 0.0481
_refine_ls_R_factor_gt 0.0371
_refine_ls_shift/su_max 0.005
_refine_ls_shift/su_mean 0.000
_refine_ls_structure_factor_coef Fsqd
_refine_ls_weighting_details 'calc w=1/[\s^2^(Fo^2^)+(0.0238P)^2^+1.3770P] where P=(Fo^2^+2Fc^2^)/3'
_refine_ls_weighting_scheme calc
_refine_ls_wR_factor_gt 0.0788
_refine_ls_wR_factor_ref 0.0841
_reflns_number_gt 3058
_reflns_number_total 3691
_reflns_threshold_expression >2sigma(I)
_cod_data_source_file cg500646r_si_001.cif
_cod_data_source_block comp_1
_cod_depositor_comments 'Adding full bibliography for 4510882--4510886.cif.'
_cod_original_cell_volume 1983.50(17)
_cod_original_formula_sum 'C17.50 H23.50 Co N2.50 O5.50'
_cod_database_code 4510882

loop_
_symmetry_equiv_pos_as_xyz
'x, y, z'
'-x, y+1/2, -z+1/2'
'-x, -y, -z'
'x, -y-1/2, z-1/2'

loop_
_atom_site_label
_atom_site_type_symbol
_atom_site_fract_x
_atom_site_fract_y
_atom_site_fract_z
_atom_site_U_iso_or_equiv
_atom_site_adp_type
_atom_site_occupancy
_atom_site_symmetry_multiplicity
_atom_site_calc_flag
_atom_site_refinement_flags
_atom_site_disorder_assembly
_atom_site_disorder_group
Co1 Co 0.77532(2) 0.831633(19) 0.22019(4) 0.02215(11) Uani 1 1 d . . .
N1 N 0.61537(15) 0.82557(13) 0.2047(3) 0.0308(5) Uani 1 1 d . . .
N2 N 0.93650(16) 0.83655(13) 0.2387(3) 0.0328(5) Uani 1 1 d . . .
O1 O 0.78992(14) 0.80545(11) 0.45690(19) 0.0331(4) Uani 1 1 d . . .
O2 O 0.79007(13) 0.79063(10) 0.70900(19) 0.0304(4) Uani 1 1 d . . .
O3 O 0.77274(15) 0.95160(10) 0.2616(2) 0.0360(5) Uani 1 1 d . . .
O4 O 0.76769(18) 1.01144(12) 0.0323(2) 0.0517(6) Uani 1 1 d . . .
C1 C 0.8528(3) 0.9090(2) 0.6267(4) 0.0653(11) Uani 1 1 d . . .
H1A H 0.9181 0.9033 0.6885 0.098 Uiso 1 1 calc R . .
H1B H 0.8121 0.9399 0.6835 0.098 Uiso 1 1 calc R . .
H1C H 0.8579 0.9346 0.5295 0.098 Uiso 1 1 calc R . .
C2 C 0.80667(19) 0.83034(15) 0.5933(3) 0.0265(6) Uani 1 1 d . . .
C3 C 0.7986(4) 1.0874(2) 0.2637(5) 0.1001(18) Uani 1 1 d . . .
H3A H 0.8471 1.1164 0.2189 0.150 Uiso 1 1 calc R . .
H3B H 0.8238 1.0773 0.3726 0.150 Uiso 1 1 calc R . .
H3C H 0.7381 1.1171 0.2545 0.150 Uiso 1 1 calc R . .
C4 C 0.7777(2) 1.01074(16) 0.1773(4) 0.0381(7) Uani 1 1 d . . .
C5 C 0.5547(2) 0.87728(18) 0.1232(4) 0.0446(8) Uani 1 1 d . . .
H5 H 0.5828 0.9168 0.0711 0.053 Uiso 1 1 calc R . .
C6 C 0.4529(2) 0.87585(19) 0.1114(4) 0.0466(8) Uani 1 1 d . . .
H6 H 0.4140 0.9143 0.0544 0.056 Uiso 1 1 calc R . .
C7 C 0.4087(2) 0.81748(16) 0.1841(3) 0.0347(7) Uani 1 1 d . . .
C8 C 0.4712(2) 0.7639(2) 0.2682(4) 0.0537(9) Uani 1 1 d . . .
H8 H 0.4447 0.7234 0.3197 0.064 Uiso 1 1 calc R . .
C9 C 0.5732(2) 0.76971(18) 0.2771(4) 0.0489(8) Uani 1 1 d . . .
H9 H 0.6139 0.7330 0.3362 0.059 Uiso 1 1 calc R . .
C10 C 0.2967(2) 0.81192(18) 0.1707(4) 0.0418(7) Uani 1 1 d . . .
H10A H 0.2656 0.8337 0.0706 0.050 Uiso 1 1 calc R . .
H10B H 0.2780 0.7573 0.1718 0.050 Uiso 1 1 calc R . .
C11 C 0.9957(2) 0.79136(18) 0.3398(4) 0.0414(7) Uani 1 1 d . . .
H11 H 0.9661 0.7551 0.3975 0.050 Uiso 1 1 calc R . .
C12 C 1.0974(2) 0.7951(2) 0.3639(4) 0.0470(8) Uani 1 1 d . . .
H12 H 1.1348 0.7624 0.4374 0.056 Uiso 1 1 calc R . .
C13 C 1.1447(2) 0.84723(19) 0.2799(4) 0.0427(8) Uani 1 1 d . . .
C14 C 1.0843(2) 0.89412(19) 0.1742(4) 0.0471(8) Uani 1 1 d . . .
H14 H 1.1124 0.9305 0.1148 0.056 Uiso 1 1 calc R . .
C15 C 0.9827(2) 0.88711(18) 0.1568(4) 0.0434(8) Uani 1 1 d . . .
H15 H 0.9436 0.9192 0.0840 0.052 Uiso 1 1 calc R . .
C16 C 1.2572(2) 0.8540(2) 0.3009(4) 0.0544(9) Uani 1 1 d . . .
H16A H 1.2759 0.9087 0.3009 0.065 Uiso 1 1 calc R . .
H16B H 1.2869 0.8317 0.4014 0.065 Uiso 1 1 calc R . .
O1W O 0.75232(16) 0.85983(11) -0.0189(2) 0.0356(5) Uani 1 1 d D . .
H1 H 0.768(2) 0.8369(14) -0.096(3) 0.053 Uiso 1 1 d D . .
H2 H 0.746(2) 0.9100(10) -0.029(4) 0.053 Uiso 1 1 d D . .
O1S O 0.5657(7) 0.0723(5) 0.2958(12) 0.138(3) Uani 0.50 1 d P A -1
N1S N 0.5097(12) 0.0068(10) 0.484(2) 0.090(3) Uani 0.50 1 d PDU A -1
C1S C 0.5778(8) 0.0227(7) 0.3953(14) 0.094(3) Uani 0.50 1 d P A -1
H1S H 0.6370 -0.0057 0.4109 0.113 Uiso 0.50 1 calc PR A -1
C2S C 0.5267(15) -0.0564(9) 0.5971(16) 0.153(7) Uani 0.50 1 d PD A -1
H2S1 H 0.5175 -0.0376 0.6983 0.230 Uiso 0.50 1 calc PR A -1
H2S2 H 0.5935 -0.0756 0.6034 0.230 Uiso 0.50 1 calc PR A -1
H2S3 H 0.4803 -0.0979 0.5644 0.230 Uiso 0.50 1 calc PR A -1
C3S C 0.4175(10) 0.0483(9) 0.4657(19) 0.123(5) Uani 0.50 1 d PD A -1
H3S1 H 0.3854 0.0382 0.5542 0.185 Uiso 0.50 1 calc PR A -1
H3S2 H 0.3751 0.0314 0.3712 0.185 Uiso 0.50 1 calc PR A -1
H3S3 H 0.4300 0.1033 0.4592 0.185 Uiso 0.50 1 calc PR A -1

loop_
_atom_site_aniso_label
_atom_site_aniso_U_11
_atom_site_aniso_U_22
_atom_site_aniso_U_33
_atom_site_aniso_U_23
_atom_site_aniso_U_13
_atom_site_aniso_U_12
Co1 0.02071(18) 0.02611(19) 0.02053(18) 0.00239(15) 0.00606(13) 0.00070(14)
N1 0.0226(11) 0.0354(13) 0.0354(13) 0.0054(11) 0.0077(10) 0.0026(10)
N2 0.0245(11) 0.0354(13) 0.0387(13) 0.0074(11) 0.0065(10) 0.0028(10)
O1 0.0486(12) 0.0326(10) 0.0188(9) 0.0003(8) 0.0077(8) -0.0043(9)
O2 0.0438(11) 0.0284(10) 0.0209(9) 0.0001(8) 0.0113(8) -0.0017(8)
O3 0.0517(13) 0.0261(10) 0.0312(10) 0.0017(9) 0.0102(9) 0.0017(9)
O4 0.0875(17) 0.0329(12) 0.0363(12) 0.0070(10) 0.0156(12) -0.0029(11)
C1 0.107(3) 0.048(2) 0.0380(19) 0.0000(17) 0.004(2) -0.032(2)
C2 0.0281(14) 0.0281(14) 0.0233(13) 0.0017(12) 0.0048(11) 0.0009(11)
C3 0.195(6) 0.038(2) 0.064(3) -0.007(2) 0.015(3) -0.022(3)
C4 0.0452(18) 0.0292(15) 0.0401(17) 0.0006(14) 0.0080(14) 0.0005(13)
C5 0.0308(16) 0.0489(19) 0.056(2) 0.0210(16) 0.0118(15) 0.0030(14)
C6 0.0284(16) 0.0504(19) 0.061(2) 0.0201(17) 0.0073(15) 0.0089(14)
C7 0.0234(14) 0.0406(16) 0.0403(16) -0.0046(14) 0.0062(12) 0.0001(12)
C8 0.0289(16) 0.057(2) 0.078(2) 0.0293(19) 0.0168(17) -0.0011(15)
C9 0.0285(16) 0.0475(19) 0.072(2) 0.0267(18) 0.0116(16) 0.0060(14)
C10 0.0239(14) 0.0480(18) 0.0525(19) -0.0019(16) 0.0039(13) -0.0027(13)
C11 0.0293(15) 0.0486(19) 0.0462(18) 0.0128(15) 0.0067(14) 0.0012(13)
C12 0.0272(16) 0.062(2) 0.0491(19) 0.0096(17) 0.0003(14) 0.0086(15)
C13 0.0250(15) 0.057(2) 0.0474(18) -0.0124(16) 0.0098(14) -0.0021(14)
C14 0.0311(16) 0.0518(19) 0.062(2) 0.0103(17) 0.0180(16) -0.0024(14)
C15 0.0285(15) 0.0476(18) 0.056(2) 0.0189(16) 0.0129(14) 0.0040(13)
C16 0.0205(15) 0.086(3) 0.056(2) -0.0165(19) 0.0062(14) -0.0035(16)
O1W 0.0550(13) 0.0305(10) 0.0233(10) -0.0025(9) 0.0125(9) 0.0048(10)
O1S 0.171(9) 0.093(6) 0.157(8) 0.021(6) 0.052(7) 0.038(6)
N1S 0.096(5) 0.089(5) 0.089(5) -0.017(4) 0.025(4) -0.008(4)
C1S 0.087(7) 0.103(9) 0.098(8) -0.026(7) 0.031(7) 0.010(6)
C2S 0.22(2) 0.140(14) 0.111(12) -0.016(10) 0.056(13) -0.033(16)
C3S 0.129(12) 0.119(12) 0.131(13) -0.034(10) 0.048(10) 0.003(9)

loop_
_atom_type_symbol
_atom_type_description
_atom_type_scat_dispersion_real
_atom_type_scat_dispersion_imag
_atom_type_scat_source
C C 0.0033 0.0016 'International Tables Vol C Tables 4.2.6.8 and 6.1.1.4'
H H 0.0000 0.0000 'International Tables Vol C Tables 4.2.6.8 and 6.1.1.4'
N N 0.0061 0.0033 'International Tables Vol C Tables 4.2.6.8 and 6.1.1.4'
O O 0.0106 0.0060 'International Tables Vol C Tables 4.2.6.8 and 6.1.1.4'
Co Co 0.3494 0.9721 'International Tables Vol C Tables 4.2.6.8 and 6.1.1.4'

loop_
_geom_angle_atom_site_label_1
_geom_angle_atom_site_label_2
_geom_angle_atom_site_label_3
_geom_angle
_geom_angle_site_symmetry_1
_geom_angle_site_symmetry_3
O1 Co1 O3 92.58(7) . .
O1 Co1 O1W 176.81(8) . .
O3 Co1 O1W 86.47(7) . .
O1 Co1 O2 80.60(7) . 4_575
O3 Co1 O2 172.17(7) . 4_575
O1W Co1 O2 100.55(7) . 4_575
O1 Co1 N1 88.54(8) . .
O3 Co1 N1 90.64(8) . .
O1W Co1 N1 88.42(8) . .
O2 Co1 N1 93.01(8) 4_575 .
O1 Co1 N2 90.72(8) . .
O3 Co1 N2 89.78(8) . .
O1W Co1 N2 92.32(8) . .
O2 Co1 N2 86.49(8) 4_575 .
N1 Co1 N2 179.17(9) . .
C9 N1 C5 116.8(2) . .
C9 N1 Co1 121.29(19) . .
C5 N1 Co1 121.94(18) . .
C11 N2 C15 115.8(2) . .
C11 N2 Co1 121.01(18) . .
C15 N2 Co1 123.06(19) . .
C2 O1 Co1 146.89(17) . .
C2 O2 Co1 127.11(16) . 4_576
C4 O3 Co1 133.61(18) . .
C2 C1 H1A 109.5 . .
C2 C1 H1B 109.5 . .
H1A C1 H1B 109.5 . .
C2 C1 H1C 109.5 . .
H1A C1 H1C 109.5 . .
H1B C1 H1C 109.5 . .
O1 C2 O2 122.8(2) . .
O1 C2 C1 119.8(2) . .
O2 C2 C1 117.4(2) . .
C4 C3 H3A 109.5 . .
C4 C3 H3B 109.5 . .
H3A C3 H3B 109.5 . .
C4 C3 H3C 109.5 . .
H3A C3 H3C 109.5 . .
H3B C3 H3C 109.5 . .
O4 C4 O3 126.0(3) . .
O4 C4 C3 118.1(3) . .
O3 C4 C3 115.9(3) . .
N1 C5 C6 123.8(3) . .
N1 C5 H5 118.1 . .
C6 C5 H5 118.1 . .
C5 C6 C7 119.8(3) . .
C5 C6 H6 120.1 . .
C7 C6 H6 120.1 . .
C8 C7 C6 116.6(3) . .
C8 C7 C10 121.6(3) . .
C6 C7 C10 121.8(3) . .
C7 C8 C9 120.5(3) . .
C7 C8 H8 119.7 . .
C9 C8 H8 119.7 . .
N1 C9 C8 122.6(3) . .
N1 C9 H9 118.7 . .
C8 C9 H9 118.7 . .
C16 C10 C7 113.4(2) 1_455 .
C16 C10 H10A 108.9 1_455 .
C7 C10 H10A 108.9 . .
C16 C10 H10B 108.9 1_455 .
C7 C10 H10B 108.9 . .
H10A C10 H10B 107.7 . .
N2 C11 C12 123.8(3) . .
N2 C11 H11 118.1 . .
C12 C11 H11 118.1 . .
C11 C12 C13 120.3(3) . .
C11 C12 H12 119.8 . .
C13 C12 H12 119.8 . .
C14 C13 C12 116.5(3) . .
C14 C13 C16 120.7(3) . .
C12 C13 C16 122.8(3) . .
C15 C14 C13 119.9(3) . .
C15 C14 H14 120.1 . .
C13 C14 H14 120.1 . .
N2 C15 C14 123.7(3) . .
N2 C15 H15 118.2 . .
C14 C15 H15 118.2 . .
C10 C16 C13 110.9(3) 1_655 .
C10 C16 H16A 109.5 1_655 .
C13 C16 H16A 109.5 . .
C10 C16 H16B 109.5 1_655 .
C13 C16 H16B 109.5 . .
H16A C16 H16B 108.0 . .
Co1 O1W H1 132(2) . .
Co1 O1W H2 109(2) . .
H1 O1W H2 115(2) . .
C1S N1S C3S 121.4(13) . .
C1S N1S C2S 119.7(14) . .
C3S N1S C2S 118.8(11) . .
O1S C1S N1S 122.4(12) . .
O1S C1S H1S 118.8 . .
N1S C1S H1S 118.8 . .

loop_
_geom_bond_atom_site_label_1
_geom_bond_atom_site_label_2
_geom_bond_distance
_geom_bond_site_symmetry_2
Co1 O1 2.0698(17) .
Co1 O3 2.0855(18) .
Co1 O1W 2.0918(18) .
Co1 O2 2.1059(17) 4_575
Co1 N1 2.161(2) .
Co1 N2 2.175(2) .
N1 C9 1.327(3) .
N1 C5 1.327(3) .
N2 C11 1.330(4) .
N2 C15 1.341(3) .
O1 C2 1.237(3) .
O2 C2 1.261(3) .
O2 Co1 2.1059(17) 4_576
O3 C4 1.256(3) .
O4 C4 1.237(3) .
C1 C2 1.493(4) .
C1 H1A 0.9600 .
C1 H1B 0.9600 .
C1 H1C 0.9600 .
C3 C4 1.512(5) .
C3 H3A 0.9600 .
C3 H3B 0.9600 .
C3 H3C 0.9600 .
C5 C6 1.373(4) .
C5 H5 0.9300 .
C6 C7 1.373(4) .
C6 H6 0.9300 .
C7 C8 1.371(4) .
C7 C10 1.512(4) .
C8 C9 1.381(4) .
C8 H8 0.9300 .
C9 H9 0.9300 .
C10 C16 1.511(4) 1_455
C10 H10A 0.9700 .
C10 H10B 0.9700 .
C11 C12 1.366(4) .
C11 H11 0.9300 .
C12 C13 1.378(4) .
C12 H12 0.9300 .
C13 C14 1.377(4) .
C13 C16 1.515(4) .
C14 C15 1.371(4) .
C14 H14 0.9300 .
C15 H15 0.9300 .
C16 C10 1.511(4) 1_655
C16 H16A 0.9700 .
C16 H16B 0.9700 .
O1W H1 0.829(16) .
O1W H2 0.866(16) .
O1S C1S 1.200(13) .
N1S C1S 1.331(18) .
N1S C3S 1.427(16) .
N1S C2S 1.448(17) .
C1S H1S 0.9300 .
C2S H2S1 0.9600 .
C2S H2S2 0.9600 .
C2S H2S3 0.9600 .
C3S H3S1 0.9600 .
C3S H3S2 0.9600 .
C3S H3S3 0.9600 .
